data_7036167
loop_
_publ_author_name
'Sun, Yangyang'
'Cui, Yaqin'
'Xiong, Jiao'
'Dai, Zhongran'
'Tang, Ning'
'Wu, Jincai'

_publ_section_title
;
 Different mechanisms at different temperatures for the ring-opening
 polymerization of lactide catalyzed by binuclear magnesium and zinc
 alkoxides.
;
_journal_issue 37
_journal_name_full 'Dalton transactions (Cambridge, England : 2003)'
_journal_page_first 16383
_journal_page_last 16391
_journal_paper_doi 10.1039/c5dt01784j
_journal_volume 44
_journal_year 2015
_chemical_formula_moiety 'C54 H82 Mg2 N4 O5, C7 H8'
_chemical_formula_sum 'C61 H90 Mg2 N4 O5'
_chemical_formula_weight 1007.99
_chemical_name_systematic
;
 ? 
;
_space_group_crystal_system monoclinic
_space_group_IT_number 14
_space_group_name_Hall '-P 2yn'
_space_group_name_H-M_alt 'P 1 21/n 1'
_symmetry_space_group_name_Hall '-P 2yn'
_symmetry_space_group_name_H-M 'P 1 21/n 1'
_atom_sites_solution_hydrogens geom
_atom_sites_solution_primary direct
_atom_sites_solution_secondary difmap
_audit_creation_date 2015-01-26
_audit_creation_method
;
  Olex2 1.1
  (compiled 2011.11.01 svn.r2039, GUI svn.r3906)
;
_audit_update_record
;
2015-01-26 deposited with the CCDC.
2015-08-14 downloaded from the CCDC.
;
_cell_angle_alpha 90.00
_cell_angle_beta 96.569(2)
_cell_angle_gamma 90.00
_cell_formula_units_Z 4
_cell_length_a 16.7376(4)
_cell_length_b 20.2012(6)
_cell_length_c 17.7913(4)
_cell_measurement_reflns_used 12747
_cell_measurement_temperature 293
_cell_measurement_theta_max 70.7840
_cell_measurement_theta_min 4.3620
_cell_volume 5976.1(3)
_computing_cell_refinement
;
CrysAlisPro, Agilent Technologies,
Version 1.171.36.28 (release 01-02-2013 CrysAlis171 .NET)
(compiled Feb  1 2013,16:14:44)
;
_computing_data_collection
;
CrysAlisPro, Agilent Technologies,
Version 1.171.36.28 (release 01-02-2013 CrysAlis171 .NET)
(compiled Feb  1 2013,16:14:44)
;
_computing_data_reduction
;
CrysAlisPro, Agilent Technologies,
Version 1.171.36.28 (release 01-02-2013 CrysAlis171 .NET)
(compiled Feb  1 2013,16:14:44)
;
_computing_molecular_graphics
;
O. V. Dolomanov, L. J. Bourhis, R. J. Gildea, J. A. K. Howard and H. Puschmann,
OLEX2: a complete structure solution, refinement and analysis program.
J. Appl. Cryst. (2009). 42, 339-341.
;
_computing_publication_material
;
O. V. Dolomanov, L. J. Bourhis, R. J. Gildea, J. A. K. Howard and H. Puschmann,
OLEX2: a complete structure solution, refinement and analysis program.
J. Appl. Cryst. (2009). 42, 339-341.
;
_computing_structure_refinement
;
XL, G.M. Sheldrick, Acta Cryst.
(2008). A64, 112-122
;
_computing_structure_solution
;
XS, G.M. Sheldrick, Acta Cryst.
(2008). A64, 112-122
;
_diffrn_ambient_temperature 293
_diffrn_detector_area_resol_mean 16.0733
_diffrn_measured_fraction_theta_full 0.9320
_diffrn_measured_fraction_theta_max 0.9878
_diffrn_measurement_details
;
  1 omega  -23.00    2.50   1.5000    1.5000
omega____ theta____ kappa____ phi______ frames
    -        0.0000   57.0000 -120.0000 17

  2 omega   40.00   70.00   1.5000    1.5000
omega____ theta____ kappa____ phi______ frames
    -        0.0000   57.0000 -120.0000 20

  3 omega  -79.00  -35.50   1.5000    1.5000
omega____ theta____ kappa____ phi______ frames
    -        0.0000  178.0000  -60.0000 29

  4 omega  -76.00  -34.00   1.5000    1.5000
omega____ theta____ kappa____ phi______ frames
    -        0.0000  178.0000   90.0000 28

  5 omega  -69.00  -42.00   1.5000    1.5000
omega____ theta____ kappa____ phi______ frames
    -        0.0000  178.0000 -150.0000 18

  6 omega    6.00   31.50   1.5000    1.5000
omega____ theta____ kappa____ phi______ frames
    -      -42.5000   38.0000   90.0000 17

  7 omega   26.00  105.50   1.5000    1.5000
omega____ theta____ kappa____ phi______ frames
    -       56.0000 -125.0000  -90.0000 53

  8 omega  -14.00   59.50   1.5000    1.5000
omega____ theta____ kappa____ phi______ frames
    -       56.0000  -77.0000  120.0000 49

  9 omega   13.00   82.00   1.5000    1.5000
omega____ theta____ kappa____ phi______ frames
    -       56.0000  -64.0000 -102.9337 46

 10 omega   27.00  126.00   1.5000    1.5000
omega____ theta____ kappa____ phi______ frames
    -       56.0000   77.0000   30.0000 66

 11 omega   40.00   85.00   1.5000    1.5000
omega____ theta____ kappa____ phi______ frames
    -      112.0000  -25.0000  -90.0000 30

 12 omega   60.00  114.00   1.5000    1.5000
omega____ theta____ kappa____ phi______ frames
    -      112.0000 -111.0000 -180.0000 36

 13 omega   46.00  100.00   1.5000    1.5000
omega____ theta____ kappa____ phi______ frames
    -      112.0000 -111.0000  -90.0000 36

 14 omega   44.00   87.50   1.5000    1.5000
omega____ theta____ kappa____ phi______ frames
    -      112.0000  -25.0000  120.0000 29

 15 omega   52.00   77.50   1.5000    1.5000
omega____ theta____ kappa____ phi______ frames
    -      112.0000  -25.0000   30.0000 17

 16 omega   45.00   72.00   1.5000    1.5000
omega____ theta____ kappa____ phi______ frames
    -      112.0000  -63.0000   90.0000 18

 17 omega   42.00   93.00   1.5000    1.5000
omega____ theta____ kappa____ phi______ frames
    -      112.0000  -38.0000  -30.0000 34

 18 omega   68.00   93.50   1.5000    1.5000
omega____ theta____ kappa____ phi______ frames
    -      112.0000  -25.0000 -150.0000 17

 19 omega  121.00  151.00   1.5000    1.5000
omega____ theta____ kappa____ phi______ frames
    -      112.0000   77.0000 -180.0000 20

 20 omega   81.00  108.00   1.5000    1.5000
omega____ theta____ kappa____ phi______ frames
    -      112.0000   77.0000 -180.0000 18

 21 omega   80.00  123.50   1.5000    1.5000
omega____ theta____ kappa____ phi______ frames
    -      112.0000   25.0000  -60.0000 29

 22 omega  107.00  135.50   1.5000    1.5000
omega____ theta____ kappa____ phi______ frames
    -      112.0000    0.0000 -180.0000 19

 23 omega   93.00  141.00   1.5000    1.5000
omega____ theta____ kappa____ phi______ frames
    -      112.0000  -70.0000  152.2408 32

 24 omega   43.00   82.00   1.5000    1.5000
omega____ theta____ kappa____ phi______ frames
    -      112.0000  -50.0000  -90.0000 26

 25 omega   87.00  123.00   1.5000    1.5000
omega____ theta____ kappa____ phi______ frames
    -      112.0000   50.0000 -120.0000 24

 26 omega   47.00   92.00   1.5000    1.5000
omega____ theta____ kappa____ phi______ frames
    -      112.0000  -50.0000   90.0000 30

 27 omega   59.00   87.50   1.5000    1.5000
omega____ theta____ kappa____ phi______ frames
    -      112.0000  -25.0000   90.0000 19

 28 omega   42.00   84.00   1.5000    1.5000
omega____ theta____ kappa____ phi______ frames
    -      112.0000  -38.0000  120.0000 28

 29 omega   50.00   80.00   1.5000    1.5000
omega____ theta____ kappa____ phi______ frames
    -      112.0000  -50.0000  120.0000 20

 30 omega   60.00   85.50   1.5000    1.5000
omega____ theta____ kappa____ phi______ frames
    -      112.0000  -77.0000   90.0000 17

 31 omega  134.00  161.00   1.5000    1.5000
omega____ theta____ kappa____ phi______ frames
    -      112.0000   63.0000  -30.0000 18

 32 omega  123.00  150.00   1.5000    1.5000
omega____ theta____ kappa____ phi______ frames
    -      112.0000  111.0000 -120.0000 18

 33 omega   98.00  123.50   1.5000    1.5000
omega____ theta____ kappa____ phi______ frames
    -      112.0000   63.0000  -30.0000 17

 34 omega  112.00  173.50   1.5000    1.5000
omega____ theta____ kappa____ phi______ frames
    -      112.0000   86.0000 -138.0000 41

 35 omega   44.00   98.00   1.5000    1.5000
omega____ theta____ kappa____ phi______ frames
    -      112.0000 -111.0000 -120.0000 36

 36 omega   94.00  119.50   1.5000    1.5000
omega____ theta____ kappa____ phi______ frames
    -      112.0000   50.0000   60.0000 17

 37 omega  134.00  174.50   1.5000    1.5000
omega____ theta____ kappa____ phi______ frames
    -      112.0000   50.0000   60.0000 27

 38 omega  112.00  139.00   1.5000    1.5000
omega____ theta____ kappa____ phi______ frames
    -      112.0000  -77.0000   90.0000 18

 39 omega   78.00  138.00   1.5000    1.5000
omega____ theta____ kappa____ phi______ frames
    -      112.0000  -63.0000  -60.0000 40

 40 omega   47.00   87.50   1.5000    1.5000
omega____ theta____ kappa____ phi______ frames
    -      112.0000  -77.0000  -60.0000 27
;
_diffrn_measurement_device_type 'SuperNova, Dual, Cu at zero, Eos'
_diffrn_measurement_method '\w scans'
_diffrn_orient_matrix_UB_11 0.0091548000
_diffrn_orient_matrix_UB_12 -0.0652546000
_diffrn_orient_matrix_UB_13 0.0449461000
_diffrn_orient_matrix_UB_21 -0.0710548000
_diffrn_orient_matrix_UB_22 0.0198026000
_diffrn_orient_matrix_UB_23 0.0431447000
_diffrn_orient_matrix_UB_31 -0.0587928000
_diffrn_orient_matrix_UB_32 -0.0341127000
_diffrn_orient_matrix_UB_33 -0.0609484000
_diffrn_radiation_monochromator mirror
_diffrn_radiation_type 'Cu K\a'
_diffrn_radiation_wavelength 1.5418
_diffrn_reflns_av_R_equivalents 0.0491
_diffrn_reflns_av_unetI/netI 0.0442
_diffrn_reflns_limit_h_max 18
_diffrn_reflns_limit_h_min -20
_diffrn_reflns_limit_k_max 24
_diffrn_reflns_limit_k_min -24
_diffrn_reflns_limit_l_max 21
_diffrn_reflns_limit_l_min -21
_diffrn_reflns_number 36966
_diffrn_reflns_theta_full 70.89
_diffrn_reflns_theta_max 70.89
_diffrn_reflns_theta_min 3.32
_diffrn_source 'SuperNova (Cu) X-ray Source'
_exptl_absorpt_coefficient_mu 0.735
_exptl_absorpt_correction_T_max 1.00000
_exptl_absorpt_correction_T_min 0.67458
_exptl_absorpt_correction_type multi-scan
_exptl_absorpt_process_details
;
CrysAlisPro, Agilent Technologies,
Version 1.171.36.28 (release 01-02-2013 CrysAlis171 .NET)
(compiled Feb  1 2013,16:14:44)
Empirical absorption correction using spherical harmonics,
 implemented in SCALE3 ABSPACK scaling algorithm.
;
_exptl_crystal_colour 'clear light yellow'
_exptl_crystal_colour_lustre clear
_exptl_crystal_colour_modifier light
_exptl_crystal_colour_primary yellow
_exptl_crystal_density_diffrn 1.120
_exptl_crystal_density_method 'not measured'
_exptl_crystal_description block
_exptl_crystal_F_000 2192
_exptl_crystal_size_max 0.33
_exptl_crystal_size_mid 0.32
_exptl_crystal_size_min 0.24
_refine_diff_density_max 0.666
_refine_diff_density_min -0.705
_refine_diff_density_rms 0.061
_refine_ls_extinction_method none
_refine_ls_goodness_of_fit_ref 1.042
_refine_ls_hydrogen_treatment mixed
_refine_ls_matrix_type full
_refine_ls_number_parameters 677
_refine_ls_number_reflns 11381
_refine_ls_number_restraints 12
_refine_ls_restrained_S_all 1.054
_refine_ls_R_factor_all 0.0684
_refine_ls_R_factor_gt 0.0606
_refine_ls_shift/su_max 0.002
_refine_ls_shift/su_mean 0.000
_refine_ls_structure_factor_coef Fsqd
_refine_ls_weighting_details 'calc w=1/[\s^2^(Fo^2^)+(0.1008P)^2^+3.5054P] where P=(Fo^2^+2Fc^2^)/3'
_refine_ls_weighting_scheme calc
_refine_ls_wR_factor_gt 0.1648
_refine_ls_wR_factor_ref 0.1755
_reflns_number_gt 9808
_reflns_number_total 11381
_reflns_threshold_expression >2sigma(I)
_cod_data_source_file c5dt01784j2.cif
_cod_data_source_block hdsb_mg
_cod_depositor_comments 'Adding full bibliography for 7036166--7036168.cif.'
_cod_database_code 7036167
_reflns_odcompleteness_completeness 93.20
_reflns_odcompleteness_iscentric 1
_reflns_odcompleteness_theta 74.33
_olex2_refinement_description
;
1. Fixed Uiso
 At 1.2 times of:
  All C(H) groups, All C(H,H) groups
 At 1.5 times of:
  All C(H,H,H) groups
2. Uiso/Uaniso restraints and constraints
Uanis(C30) \\sim Ueq: with sigma of 0.01 and sigma for terminal atoms of 0.02
Uanis(C31) \\sim Ueq: with sigma of 0.01 and sigma for terminal atoms of 0.02
3.a Ternary CH refined with riding coordinates:
 C21(H21)
3.b Secondary CH2 refined with riding coordinates:
 C11(H11A,H11B), C53(H53A,H53B), C10(H10A,H10B), C12(H12A,H12B), C9(H9A,H9B),
 C8(H8A,H8B), C13(H13A,H13B)
3.c Aromatic/amide H refined with riding coordinates:
 C3(H3), C18(H18), C20(H20), C27(H27), C5(H5), C25(H25), C7(H7), C14(H14),
 C60(H60), C58(H58), C59(H59), C57(H57), C56(H56)
3.d Idealised Me refined as rotating group:
 C39(H39A,H39B,H39C), C45(H45A,H45B,H45C), C37(H37A,H37B,H37C), C29(H29A,H29B,
 H29C), C38(H38A,H38B,H38C), C33(H33A,H33B,H33C), C34(H34A,H34B,H34C), C46(H46A,
 H46B,H46C), C47(H47A,H47B,H47C), C41(H41A,H41B,H41C), C43(H43A,H43B,H43C),
 C30(H30A,H30B,H30C), C51(H51A,H51B,H51C), C49(H49A,H49B,H49C), C31(H31A,H31B,
 H31C), C50(H50A,H50B,H50C), C35(H35A,H35B,H35C), C54(H54A,H54B,H54C), C42(H42A,
 H42B,H42C), C61(H61A,H61B,H61C)
;
_olex2_submission_special_instructions 'No special instructions were received'

loop_
_space_group_symop_id
_space_group_symop_operation_xyz
1 'x, y, z'
2 '-x+1/2, y+1/2, -z+1/2'
3 '-x, -y, -z'
4 'x-1/2, -y-1/2, z-1/2'

loop_
_atom_site_label
_atom_site_type_symbol
_atom_site_fract_x
_atom_site_fract_y
_atom_site_fract_z
_atom_site_U_iso_or_equiv
_atom_site_adp_type
_atom_site_occupancy
_atom_site_calc_flag
_atom_site_refinement_flags_posn
_atom_site_refinement_flags_adp
Mg1 Mg 0.76154(4) 0.20436(3) 0.81338(3) 0.01963(15) Uani 1 d . .
Mg2 Mg 0.79039(4) 0.09592(3) 0.70643(3) 0.01949(15) Uani 1 d . .
O3 O 0.73238(7) 0.10589(6) 0.79841(7) 0.0188(3) Uani 1 d . .
O4 O 0.80525(8) 0.19122(6) 0.71402(7) 0.0215(3) Uani 1 d . .
O2 O 0.71434(8) 0.07992(7) 0.61716(7) 0.0243(3) Uani 1 d . .
O1 O 0.65765(8) 0.24962(7) 0.78988(7) 0.0223(3) Uani 1 d . .
N2 N 0.88339(9) 0.16609(8) 0.87946(9) 0.0223(3) Uani 1 d . .
N4 N 0.85807(9) 0.01526(8) 0.66766(9) 0.0225(3) Uani 1 d . .
N3 N 0.90454(9) 0.07973(8) 0.80158(9) 0.0222(3) Uani 1 d . .
C23 C 0.73945(11) 0.06341(9) 0.85712(10) 0.0200(4) Uani 1 d . .
C22 C 0.81519(11) 0.05549(10) 0.89979(10) 0.0231(4) Uani 1 d . .
C3 C 0.47825(11) 0.33099(10) 0.83848(11) 0.0254(4) Uani 1 d . .
H3 H 0.4304 0.3481 0.8145 0.031 Uiso 1 calc R .
N1 N 0.74587(10) 0.21883(8) 0.92974(8) 0.0238(3) Uani 1 d . .
C17 C 0.65400(11) 0.05360(9) 0.49225(10) 0.0209(4) Uani 1 d . .
C24 C 0.67346(11) 0.02647(10) 0.87755(10) 0.0233(4) Uani 1 d . .
C2 C 0.53151(11) 0.30404(9) 0.79337(10) 0.0217(4) Uani 1 d . .
C18 C 0.65682(11) 0.01287(10) 0.42955(10) 0.0229(4) Uani 1 d . .
H18 H 0.6197 0.0208 0.3875 0.027 Uiso 1 calc R .
C1 C 0.60558(11) 0.27611(9) 0.82915(10) 0.0199(4) Uani 1 d . .
C16 C 0.71199(11) 0.04300(9) 0.55717(10) 0.0196(4) Uani 1 d . .
C20 C 0.76582(11) -0.05005(9) 0.48791(10) 0.0225(4) Uani 1 d . .
H20 H 0.8019 -0.0850 0.4877 0.027 Uiso 1 calc R .
C6 C 0.61795(11) 0.27827(9) 0.91005(10) 0.0216(4) Uani 1 d . .
C15 C 0.76835(11) -0.00954(9) 0.55277(10) 0.0205(4) Uani 1 d . .
C27 C 0.82566(12) 0.00959(10) 0.95902(10) 0.0264(4) Uani 1 d . .
H27 H 0.8763 0.0048 0.9860 0.032 Uiso 1 calc R .
C5 C 0.56073(12) 0.30765(10) 0.95205(10) 0.0236(4) Uani 1 d . .
H5 H 0.5710 0.3088 1.0045 0.028 Uiso 1 calc R .
C26 C 0.76291(13) -0.02869(11) 0.97846(11) 0.0286(4) Uani 1 d . .
C44 C 0.58796(11) 0.03542(10) 0.83664(11) 0.0247(4) Uani 1 d . .
C25 C 0.68761(12) -0.01858(10) 0.93715(11) 0.0270(4) Uani 1 d . .
H25 H 0.6444 -0.0433 0.9502 0.032 Uiso 1 calc R .
C19 C 0.71148(11) -0.03921(10) 0.42502(10) 0.0235(4) Uani 1 d . .
C7 C 0.68621(12) 0.24894(10) 0.95429(10) 0.0238(4) Uani 1 d . .
H7 H 0.6874 0.2521 1.0066 0.029 Uiso 1 calc R .
C39 C 0.53596(14) 0.11237(12) 0.41667(13) 0.0373(5) Uani 1 d . .
H39A H 0.5683 0.1215 0.3767 0.056 Uiso 1 calc GR .
H39B H 0.4973 0.1472 0.4191 0.056 Uiso 1 calc GR .
H39C H 0.5085 0.0710 0.4069 0.056 Uiso 1 calc GR .
C21 C 0.88750(11) 0.09291(10) 0.87975(10) 0.0223(4) Uani 1 d . .
H21 H 0.9343 0.0793 0.9145 0.027 Uiso 1 calc R .
C45 C 0.56107(13) 0.10727(11) 0.84327(14) 0.0343(5) Uani 1 d . .
H45A H 0.5631 0.1191 0.8957 0.051 Uiso 1 calc GR .
H45B H 0.5070 0.1121 0.8193 0.051 Uiso 1 calc GR .
H45C H 0.5962 0.1357 0.8189 0.051 Uiso 1 calc GR .
C14 C 0.83576(12) -0.02090(9) 0.60918(10) 0.0220(4) Uani 1 d . .
H14 H 0.8666 -0.0584 0.6028 0.026 Uiso 1 calc R .
C37 C 0.53581(12) 0.09304(11) 0.55423(13) 0.0323(5) Uani 1 d . .
H37A H 0.5120 0.0501 0.5455 0.048 Uiso 1 calc GR .
H37B H 0.4941 0.1258 0.5529 0.048 Uiso 1 calc GR .
H37C H 0.5673 0.0937 0.6029 0.048 Uiso 1 calc GR .
C32 C 0.51089(12) 0.30059(11) 0.70701(11) 0.0279(4) Uani 1 d . .
C36 C 0.59019(12) 0.10823(10) 0.49244(11) 0.0261(4) Uani 1 d . .
C4 C 0.49064(12) 0.33458(10) 0.91813(11) 0.0265(4) Uani 1 d . .
C29 C 0.45219(19) 0.36858(16) 1.04612(14) 0.0547(8) Uani 1 d . .
H29A H 0.4620 0.3242 1.0643 0.082 Uiso 1 calc GR .
H29B H 0.4097 0.3880 1.0707 0.082 Uiso 1 calc GR .
H29C H 0.5003 0.3944 1.0570 0.082 Uiso 1 calc GR .
C38 C 0.63015(14) 0.17628(11) 0.50712(13) 0.0339(5) Uani 1 d . .
H38A H 0.6632 0.1756 0.5549 0.051 Uiso 1 calc GR .
H38B H 0.5894 0.2096 0.5080 0.051 Uiso 1 calc GR .
H38C H 0.6628 0.1861 0.4676 0.051 Uiso 1 calc GR .
C40 C 0.71466(13) -0.08099(11) 0.35322(11) 0.0302(4) Uani 1 d . .
C33 C 0.43391(15) 0.33954(15) 0.68052(13) 0.0442(6) Uani 1 d . .
H33A H 0.3891 0.3199 0.7014 0.066 Uiso 1 calc GR .
H33B H 0.4244 0.3385 0.6263 0.066 Uiso 1 calc GR .
H33C H 0.4401 0.3846 0.6973 0.066 Uiso 1 calc GR .
C48 C 0.77379(15) -0.08338(13) 1.03885(13) 0.0381(5) Uani 1 d . .
C34 C 0.49741(16) 0.22820(13) 0.68344(13) 0.0424(6) Uani 1 d . .
H34A H 0.5463 0.2038 0.6958 0.064 Uiso 1 calc GR .
H34B H 0.4816 0.2259 0.6299 0.064 Uiso 1 calc GR .
H34C H 0.4558 0.2095 0.7098 0.064 Uiso 1 calc GR .
C46 C 0.58674(13) 0.01561(12) 0.75308(12) 0.0340(5) Uani 1 d . .
H46A H 0.6205 0.0452 0.7286 0.051 Uiso 1 calc GR .
H46B H 0.5327 0.0182 0.7285 0.051 Uiso 1 calc GR .
H46C H 0.6063 -0.0289 0.7499 0.051 Uiso 1 calc GR .
C47 C 0.52583(13) -0.00813(13) 0.87020(14) 0.0404(6) Uani 1 d . .
H47A H 0.5395 -0.0539 0.8648 0.061 Uiso 1 calc GR .
H47B H 0.4734 0.0001 0.8440 0.061 Uiso 1 calc GR .
H47C H 0.5257 0.0021 0.9229 0.061 Uiso 1 calc GR .
C41 C 0.64195(16) -0.06925(13) 0.29454(13) 0.0419(6) Uani 1 d . .
H41A H 0.5934 -0.0770 0.3172 0.063 Uiso 1 calc GR .
H41B H 0.6442 -0.0990 0.2528 0.063 Uiso 1 calc GR .
H41C H 0.6426 -0.0244 0.2768 0.063 Uiso 1 calc GR .
C28 C 0.42806(15) 0.36715(16) 0.96184(13) 0.0471(7) Uani 1 d . .
C43 C 0.79138(17) -0.0649(2) 0.31848(16) 0.0643(10) Uani 1 d . .
H43A H 0.7911 -0.0191 0.3043 0.096 Uiso 1 calc GR .
H43B H 0.7943 -0.0919 0.2745 0.096 Uiso 1 calc GR .
H43C H 0.8372 -0.0736 0.3548 0.096 Uiso 1 calc GR .
C30 C 0.4129(4) 0.4361(3) 0.9336(3) 0.162(3) Uani 1 d . U
H30A H 0.4570 0.4640 0.9529 0.242 Uiso 1 calc GR .
H30B H 0.3641 0.4524 0.9504 0.242 Uiso 1 calc GR .
H30C H 0.4079 0.4362 0.8793 0.242 Uiso 1 calc GR .
C51 C 0.8468(3) -0.0733(3) 1.0925(3) 0.161(4) Uani 1 d . .
H51A H 0.8933 -0.0744 1.0656 0.242 Uiso 1 calc GR .
H51B H 0.8507 -0.1077 1.1299 0.242 Uiso 1 calc GR .
H51C H 0.8438 -0.0311 1.1169 0.242 Uiso 1 calc GR .
C49 C 0.7042(2) -0.0867(2) 1.08497(19) 0.0736(11) Uani 1 d . .
H49A H 0.6976 -0.0447 1.1086 0.110 Uiso 1 calc GR .
H49B H 0.7143 -0.1202 1.1232 0.110 Uiso 1 calc GR .
H49C H 0.6560 -0.0975 1.0526 0.110 Uiso 1 calc GR .
C31 C 0.3506(2) 0.3277(4) 0.9495(3) 0.148(3) Uani 1 d . U
H31A H 0.3268 0.3331 0.8982 0.222 Uiso 1 calc GR .
H31B H 0.3140 0.3433 0.9833 0.222 Uiso 1 calc GR .
H31C H 0.3621 0.2817 0.9593 0.222 Uiso 1 calc GR .
C50 C 0.7779(5) -0.1487(2) 0.9997(2) 0.157(3) Uani 1 d . .
H50A H 0.7367 -0.1507 0.9575 0.236 Uiso 1 calc GR .
H50B H 0.7698 -0.1838 1.0345 0.236 Uiso 1 calc GR .
H50C H 0.8296 -0.1536 0.9821 0.236 Uiso 1 calc GR .
O5 O 0.82409(9) 0.29948(7) 0.79746(8) 0.0289(3) Uani 1 d . .
C52 C 0.83866(13) 0.24537(10) 0.68056(12) 0.0282(4) Uani 1 d . .
C11 C 0.96593(11) 0.12919(11) 0.78679(11) 0.0264(4) Uani 1 d . .
H11A H 0.9566 0.1454 0.7352 0.032 Uiso 1 calc R .
H11B H 1.0195 0.1103 0.7952 0.032 Uiso 1 calc R .
C53 C 0.81431(14) 0.30919(11) 0.71627(12) 0.0314(4) Uani 1 d . .
H53A H 0.8480 0.3454 0.7028 0.038 Uiso 1 calc R .
H53B H 0.7588 0.3197 0.6987 0.038 Uiso 1 calc R .
C10 C 0.95587(11) 0.18472(11) 0.84329(11) 0.0267(4) Uani 1 d . .
H10A H 1.0027 0.1877 0.8807 0.032 Uiso 1 calc R .
H10B H 0.9481 0.2270 0.8176 0.032 Uiso 1 calc R .
C12 C 0.93079(12) 0.01132(10) 0.79334(11) 0.0259(4) Uani 1 d . .
H12A H 0.8931 -0.0187 0.8131 0.031 Uiso 1 calc R .
H12B H 0.9832 0.0048 0.8218 0.031 Uiso 1 calc R .
C9 C 0.88789(12) 0.19558(11) 0.95583(11) 0.0293(4) Uani 1 d . .
H9A H 0.9045 0.2415 0.9536 0.035 Uiso 1 calc R .
H9B H 0.9280 0.1722 0.9896 0.035 Uiso 1 calc R .
C35 C 0.57831(14) 0.32888(12) 0.66532(12) 0.0351(5) Uani 1 d . .
H35A H 0.5945 0.3712 0.6865 0.053 Uiso 1 calc GR .
H35B H 0.5593 0.3340 0.6127 0.053 Uiso 1 calc GR .
H35C H 0.6234 0.2992 0.6707 0.053 Uiso 1 calc GR .
C8 C 0.80721(12) 0.19204(11) 0.98708(10) 0.0281(4) Uani 1 d . .
H8A H 0.7946 0.1465 0.9984 0.034 Uiso 1 calc R .
H8B H 0.8089 0.2177 1.0333 0.034 Uiso 1 calc R .
C13 C 0.93533(12) -0.00320(11) 0.71048(11) 0.0265(4) Uani 1 d . .
H13A H 0.9787 0.0220 0.6925 0.032 Uiso 1 calc R .
H13B H 0.9459 -0.0499 0.7036 0.032 Uiso 1 calc R .
C54 C 0.80038(15) 0.35704(11) 0.83672(14) 0.0387(5) Uani 1 d . .
H54A H 0.7452 0.3674 0.8199 0.058 Uiso 1 calc GR .
H54B H 0.8338 0.3938 0.8264 0.058 Uiso 1 calc GR .
H54C H 0.8062 0.3485 0.8901 0.058 Uiso 1 calc GR .
C42 C 0.7147(2) -0.15484(13) 0.37331(16) 0.0544(8) Uani 1 d . .
H42A H 0.7630 -0.1654 0.4055 0.082 Uiso 1 calc GR .
H42B H 0.7123 -0.1807 0.3278 0.082 Uiso 1 calc GR .
H42C H 0.6688 -0.1646 0.3991 0.082 Uiso 1 calc GR .
C60 C 0.5873(3) 0.2057(2) 1.1548(3) 0.0829(12) Uani 1 d . .
H60 H 0.5483 0.2383 1.1568 0.100 Uiso 1 calc R .
C58 C 0.6440(3) 0.1154(2) 1.0880(3) 0.0925(14) Uani 1 d . .
H58 H 0.6460 0.0874 1.0467 0.111 Uiso 1 calc R .
C59 C 0.5833(4) 0.1615(3) 1.0902(3) 0.118(2) Uani 1 d . .
H59 H 0.5412 0.1642 1.0514 0.142 Uiso 1 calc R .
C57 C 0.7004(4) 0.1129(3) 1.1490(4) 0.1123(18) Uani 1 d . .
H57 H 0.7410 0.0816 1.1484 0.135 Uiso 1 calc R .
C55 C 0.6474(2) 0.1998(2) 1.2124(2) 0.0727(10) Uani 1 d . .
C56 C 0.7025(3) 0.1521(2) 1.2107(4) 0.0985(15) Uani 1 d . .
H56 H 0.7419 0.1460 1.2514 0.118 Uiso 1 calc R .
C61 C 0.6507(4) 0.2449(3) 1.2786(3) 0.132(2) Uani 1 d . .
H61A H 0.6386 0.2892 1.2615 0.198 Uiso 1 calc GR .
H61B H 0.7035 0.2436 1.3060 0.198 Uiso 1 calc GR .
H61C H 0.6119 0.2310 1.3112 0.198 Uiso 1 calc GR .
H52A H 0.8212(16) 0.2484(13) 0.6269(16) 0.035(7) Uiso 1 d . .
H52B H 0.8990(16) 0.2445(13) 0.6868(14) 0.032(6) Uiso 1 d . .

loop_
_atom_site_aniso_label
_atom_site_aniso_U_11
_atom_site_aniso_U_22
_atom_site_aniso_U_33
_atom_site_aniso_U_23
_atom_site_aniso_U_13
_atom_site_aniso_U_12
Mg1 0.0190(3) 0.0228(3) 0.0174(3) -0.0020(2) 0.0032(2) 0.0014(2)
Mg2 0.0190(3) 0.0226(3) 0.0169(3) -0.0020(2) 0.0026(2) 0.0010(2)
O3 0.0175(6) 0.0236(6) 0.0152(6) 0.0014(5) 0.0011(4) 0.0008(5)
O4 0.0234(6) 0.0226(7) 0.0193(6) 0.0000(5) 0.0059(5) -0.0005(5)
O2 0.0225(6) 0.0286(7) 0.0211(6) -0.0062(5) 0.0000(5) 0.0029(5)
O1 0.0219(6) 0.0257(7) 0.0196(6) -0.0027(5) 0.0037(5) 0.0038(5)
N2 0.0173(7) 0.0294(8) 0.0199(7) -0.0025(6) 0.0013(6) -0.0004(6)
N4 0.0204(8) 0.0268(8) 0.0201(7) 0.0003(6) 0.0011(6) 0.0033(6)
N3 0.0190(7) 0.0267(8) 0.0207(7) -0.0004(6) 0.0020(6) 0.0022(6)
C23 0.0215(9) 0.0227(9) 0.0157(8) 0.0004(7) 0.0021(7) 0.0028(7)
C22 0.0216(9) 0.0283(10) 0.0190(8) -0.0016(7) 0.0008(7) 0.0028(8)
C3 0.0191(9) 0.0298(10) 0.0274(9) 0.0019(8) 0.0024(7) 0.0023(8)
N1 0.0225(8) 0.0307(9) 0.0175(7) -0.0029(6) -0.0007(6) 0.0020(7)
C17 0.0200(9) 0.0218(9) 0.0210(8) -0.0005(7) 0.0033(7) -0.0010(7)
C24 0.0228(9) 0.0271(9) 0.0200(8) -0.0002(7) 0.0023(7) 0.0020(8)
C2 0.0207(9) 0.0219(9) 0.0224(9) -0.0019(7) 0.0021(7) -0.0012(7)
C18 0.0213(9) 0.0275(10) 0.0194(8) -0.0015(7) 0.0003(7) -0.0019(7)
C1 0.0189(8) 0.0192(8) 0.0217(8) -0.0029(7) 0.0034(7) -0.0016(7)
C16 0.0190(8) 0.0219(9) 0.0182(8) -0.0012(7) 0.0040(7) -0.0047(7)
C20 0.0238(9) 0.0213(9) 0.0229(9) -0.0015(7) 0.0049(7) 0.0006(7)
C6 0.0204(9) 0.0230(9) 0.0216(9) -0.0033(7) 0.0031(7) -0.0015(7)
C15 0.0217(9) 0.0211(9) 0.0191(8) 0.0013(7) 0.0047(7) -0.0017(7)
C27 0.0232(9) 0.0350(11) 0.0200(9) 0.0020(8) -0.0018(7) 0.0045(8)
C5 0.0238(9) 0.0274(9) 0.0205(8) -0.0023(7) 0.0064(7) -0.0014(8)
C26 0.0302(10) 0.0337(11) 0.0217(9) 0.0061(8) 0.0029(8) 0.0052(9)
C44 0.0192(9) 0.0285(10) 0.0263(9) 0.0038(7) 0.0019(7) -0.0011(8)
C25 0.0252(10) 0.0302(10) 0.0262(9) 0.0047(8) 0.0055(8) 0.0010(8)
C19 0.0220(9) 0.0269(9) 0.0217(9) -0.0028(7) 0.0036(7) -0.0027(8)
C7 0.0228(9) 0.0308(10) 0.0178(8) -0.0044(7) 0.0029(7) -0.0011(8)
C39 0.0355(12) 0.0390(12) 0.0349(11) -0.0062(9) -0.0071(9) 0.0145(10)
C21 0.0165(8) 0.0304(10) 0.0187(8) -0.0008(7) -0.0034(7) 0.0047(7)
C45 0.0217(10) 0.0348(12) 0.0456(12) -0.0017(9) 0.0011(9) 0.0037(9)
C14 0.0249(9) 0.0214(9) 0.0202(8) 0.0016(7) 0.0054(7) 0.0021(7)
C37 0.0233(10) 0.0361(11) 0.0378(11) -0.0078(9) 0.0052(8) 0.0030(8)
C32 0.0268(10) 0.0333(11) 0.0228(9) -0.0041(8) -0.0002(8) 0.0047(8)
C36 0.0235(9) 0.0266(10) 0.0273(9) -0.0029(7) -0.0005(8) 0.0036(8)
C4 0.0262(10) 0.0286(10) 0.0261(9) 0.0004(8) 0.0088(8) 0.0025(8)
C29 0.0621(17) 0.0694(19) 0.0363(13) -0.0025(12) 0.0221(12) 0.0298(15)
C38 0.0338(11) 0.0248(10) 0.0423(12) -0.0010(9) 0.0009(9) 0.0032(9)
C40 0.0266(10) 0.0371(11) 0.0264(10) -0.0111(8) 0.0003(8) 0.0034(9)
C33 0.0361(12) 0.0684(17) 0.0261(10) -0.0038(10) -0.0048(9) 0.0174(12)
C48 0.0383(12) 0.0457(13) 0.0312(11) 0.0171(10) 0.0085(9) 0.0097(10)
C34 0.0504(14) 0.0416(13) 0.0329(11) -0.0142(10) -0.0047(10) -0.0067(11)
C46 0.0258(10) 0.0448(13) 0.0299(10) -0.0045(9) -0.0033(8) -0.0033(9)
C47 0.0247(10) 0.0506(14) 0.0451(13) 0.0172(11) 0.0009(9) -0.0068(10)
C41 0.0466(14) 0.0489(14) 0.0278(10) -0.0140(10) -0.0056(10) 0.0089(11)
C28 0.0388(13) 0.0744(19) 0.0306(11) 0.0074(11) 0.0149(10) 0.0283(13)
C43 0.0446(15) 0.106(3) 0.0456(15) -0.0412(16) 0.0190(12) -0.0177(16)
C30 0.279(7) 0.140(4) 0.088(3) 0.060(3) 0.118(4) 0.168(5)
C51 0.088(3) 0.227(7) 0.149(5) 0.161(5) -0.070(3) -0.074(4)
C49 0.0631(19) 0.103(3) 0.0572(18) 0.0528(19) 0.0183(15) 0.0127(19)
C31 0.0357(17) 0.325(9) 0.089(3) -0.083(4) 0.0327(19) -0.030(3)
C50 0.366(10) 0.054(2) 0.069(2) 0.034(2) 0.098(4) 0.084(4)
O5 0.0299(7) 0.0260(7) 0.0317(7) -0.0051(6) 0.0078(6) -0.0029(6)
C52 0.0304(11) 0.0290(10) 0.0267(10) 0.0034(8) 0.0099(8) -0.0019(8)
C11 0.0167(8) 0.0354(11) 0.0273(9) -0.0011(8) 0.0028(7) 0.0017(8)
C53 0.0351(11) 0.0271(10) 0.0332(10) 0.0041(8) 0.0086(9) -0.0029(9)
C10 0.0166(9) 0.0324(10) 0.0307(10) -0.0023(8) 0.0012(7) -0.0032(8)
C12 0.0224(9) 0.0297(10) 0.0243(9) -0.0011(7) -0.0025(7) 0.0078(8)
C9 0.0226(9) 0.0411(12) 0.0224(9) -0.0083(8) -0.0054(7) 0.0036(8)
C35 0.0419(12) 0.0392(12) 0.0246(10) 0.0056(9) 0.0060(9) 0.0065(10)
C8 0.0260(10) 0.0408(11) 0.0168(8) -0.0047(8) -0.0013(7) 0.0068(9)
C13 0.0223(9) 0.0315(10) 0.0251(9) -0.0017(8) -0.0001(7) 0.0089(8)
C54 0.0462(13) 0.0252(11) 0.0466(13) -0.0107(9) 0.0138(11) -0.0080(10)
C42 0.076(2) 0.0352(13) 0.0463(14) -0.0149(11) -0.0179(14) 0.0103(13)
C60 0.071(2) 0.078(3) 0.102(3) 0.030(2) 0.020(2) 0.014(2)
C58 0.108(4) 0.067(3) 0.112(4) -0.011(2) 0.053(3) -0.027(3)
C59 0.117(4) 0.126(5) 0.112(4) 0.058(4) 0.011(3) -0.046(4)
C57 0.098(4) 0.093(4) 0.151(5) -0.021(4) 0.033(4) -0.007(3)
C55 0.064(2) 0.073(2) 0.086(3) 0.0140(19) 0.0318(19) 0.0001(18)
C56 0.066(2) 0.081(3) 0.149(5) -0.003(3) 0.017(3) 0.009(2)
C61 0.179(6) 0.115(5) 0.115(4) -0.017(3) 0.080(4) -0.035(4)

loop_
_atom_type_symbol
_atom_type_description
_atom_type_scat_dispersion_real
_atom_type_scat_dispersion_imag
_atom_type_scat_source
C C 0.0181 0.0091 'International Tables Vol C Tables 4.2.6.8 and 6.1.1.4'
H H 0.0000 0.0000 'International Tables Vol C Tables 4.2.6.8 and 6.1.1.4'
Mg Mg 0.1719 0.1771 'International Tables Vol C Tables 4.2.6.8 and 6.1.1.4'
N N 0.0311 0.0180 'International Tables Vol C Tables 4.2.6.8 and 6.1.1.4'
O O 0.0492 0.0322 'International Tables Vol C Tables 4.2.6.8 and 6.1.1.4'

loop_
_geom_angle_atom_site_label_1
_geom_angle_atom_site_label_2
_geom_angle_atom_site_label_3
_geom_angle
O3 Mg1 Mg2 42.23(4)
O3 Mg1 N2 85.79(6)
O3 Mg1 N1 101.77(6)
O3 Mg1 O5 158.06(6)
O4 Mg1 Mg2 40.31(4)
O4 Mg1 O3 82.13(5)
O4 Mg1 N2 90.81(6)
O4 Mg1 N1 165.77(7)
O4 Mg1 O5 77.14(6)
O1 Mg1 Mg2 114.22(5)
O1 Mg1 O3 103.35(6)
O1 Mg1 O4 106.07(6)
O1 Mg1 N2 161.63(6)
O1 Mg1 N1 86.50(6)
O1 Mg1 O5 89.36(6)
N2 Mg1 Mg2 83.31(4)
N1 Mg1 Mg2 140.07(5)
N1 Mg1 N2 75.96(6)
N1 Mg1 O5 96.73(6)
O5 Mg1 Mg2 116.21(4)
O5 Mg1 N2 87.36(6)
O3 Mg2 Mg1 43.60(4)
O3 Mg2 N4 131.44(6)
O3 Mg2 N3 81.97(5)
O4 Mg2 Mg1 41.90(4)
O4 Mg2 O3 85.06(6)
O4 Mg2 O2 106.73(6)
O4 Mg2 N4 135.01(7)
O4 Mg2 N3 90.05(6)
O2 Mg2 Mg1 120.34(5)
O2 Mg2 O3 110.49(6)
O2 Mg2 N4 86.07(6)
O2 Mg2 N3 159.55(6)
N4 Mg2 Mg1 153.58(5)
N4 Mg2 N3 73.68(6)
N3 Mg2 Mg1 79.96(4)
Mg2 O3 Mg1 94.17(6)
C23 O3 Mg1 121.13(11)
C23 O3 Mg2 124.13(11)
Mg2 O4 Mg1 97.79(6)
C52 O4 Mg1 118.52(12)
C52 O4 Mg2 143.37(12)
C16 O2 Mg2 136.19(12)
C1 O1 Mg1 135.35(12)
C21 N2 Mg1 111.44(11)
C21 N2 C10 102.40(15)
C10 N2 Mg1 113.73(12)
C9 N2 Mg1 106.00(11)
C9 N2 C21 113.71(16)
C9 N2 C10 109.76(15)
C14 N4 Mg2 125.09(13)
C14 N4 C13 115.45(16)
C13 N4 Mg2 119.44(12)
C21 N3 Mg2 114.31(11)
C21 N3 C11 105.01(15)
C11 N3 Mg2 107.01(11)
C12 N3 Mg2 106.21(11)
C12 N3 C21 110.96(15)
C12 N3 C11 113.45(15)
O3 C23 C22 118.93(16)
O3 C23 C24 122.24(16)
C22 C23 C24 118.83(17)
C23 C22 C21 120.91(17)
C27 C22 C23 120.52(18)
C27 C22 C21 118.47(17)
C2 C3 C4 125.10(18)
C7 N1 Mg1 125.40(13)
C7 N1 C8 116.54(16)
C8 N1 Mg1 118.05(12)
C18 C17 C16 118.33(17)
C18 C17 C36 120.94(16)
C16 C17 C36 120.73(16)
C23 C24 C44 121.83(16)
C25 C24 C23 117.98(17)
C25 C24 C44 120.19(17)
C3 C2 C1 118.57(17)
C3 C2 C32 120.92(17)
C1 C2 C32 120.44(16)
C17 C18 C19 124.88(17)
O1 C1 C2 121.45(16)
O1 C1 C6 121.79(17)
C6 C1 C2 116.75(16)
O2 C16 C17 121.94(17)
O2 C16 C15 120.91(16)
C15 C16 C17 117.15(16)
C19 C20 C15 121.85(18)
C1 C6 C7 123.52(17)
C5 C6 C1 121.09(17)
C5 C6 C7 115.34(17)
C16 C15 C14 123.37(16)
C20 C15 C16 121.17(17)
C20 C15 C14 115.17(17)
C26 C27 C22 121.80(18)
C4 C5 C6 122.20(18)
C27 C26 C25 116.88(18)
C27 C26 C48 123.05(19)
C25 C26 C48 119.97(19)
C45 C44 C24 109.93(16)
C45 C44 C46 110.51(18)
C45 C44 C47 107.21(18)
C46 C44 C24 109.59(16)
C47 C44 C24 112.54(16)
C47 C44 C46 107.01(18)
C24 C25 C26 123.92(19)
C18 C19 C40 122.98(17)
C20 C19 C18 116.57(17)
C20 C19 C40 120.40(18)
N1 C7 C6 127.37(17)
N2 C21 C22 117.68(16)
N3 C21 N2 101.01(15)
N3 C21 C22 112.35(15)
N4 C14 C15 127.07(18)
C33 C32 C2 111.58(17)
C34 C32 C2 109.05(17)
C34 C32 C33 108.2(2)
C35 C32 C2 111.95(17)
C35 C32 C33 107.39(19)
C35 C32 C34 108.52(19)
C17 C36 C39 112.19(16)
C17 C36 C37 109.10(16)
C17 C36 C38 110.70(16)
C37 C36 C39 107.42(17)
C37 C36 C38 109.81(17)
C38 C36 C39 107.55(18)
C3 C4 C28 120.30(19)
C5 C4 C3 116.26(18)
C5 C4 C28 123.43(19)
C41 C40 C19 112.45(17)
C41 C40 C42 106.8(2)
C43 C40 C19 109.35(18)
C43 C40 C41 109.4(2)
C43 C40 C42 108.9(2)
C42 C40 C19 109.83(19)
C51 C48 C26 112.1(2)
C51 C48 C49 106.8(3)
C51 C48 C50 110.2(5)
C49 C48 C26 112.1(2)
C50 C48 C26 108.5(2)
C50 C48 C49 107.1(4)
C29 C28 C4 113.2(2)
C29 C28 C31 106.3(3)
C30 C28 C4 109.4(2)
C30 C28 C29 109.4(3)
C30 C28 C31 109.4(5)
C31 C28 C4 109.0(3)
C53 O5 Mg1 104.07(11)
C54 O5 Mg1 118.55(13)
C54 O5 C53 111.69(17)
O4 C52 C53 110.42(16)
N3 C11 C10 104.35(15)
O5 C53 C52 107.35(17)
N2 C10 C11 104.83(15)
N3 C12 C13 109.26(16)
N2 C9 C8 111.32(16)
N1 C8 C9 107.99(16)
N4 C13 C12 108.42(15)
C55 C60 C59 120.5(4)
C57 C58 C59 116.6(5)
C58 C59 C60 118.1(5)
C56 C57 C58 125.5(6)
C60 C55 C61 120.1(5)
C56 C55 C60 120.0(5)
C56 C55 C61 119.9(5)
C55 C56 C57 119.2(6)

loop_
_geom_bond_atom_site_label_1
_geom_bond_atom_site_label_2
_geom_bond_distance
Mg1 Mg2 2.9770(8)
Mg1 O3 2.0583(14)
Mg1 O4 2.0066(13)
Mg1 O1 1.9667(14)
Mg1 N2 2.3645(16)
Mg1 N1 2.1362(16)
Mg1 O5 2.2218(16)
Mg2 O3 2.0062(13)
Mg2 O4 1.9439(15)
Mg2 O2 1.9455(14)
Mg2 N4 2.1431(17)
Mg2 N3 2.4255(16)
O3 C23 1.347(2)
O4 C52 1.393(2)
O2 C16 1.299(2)
O1 C1 1.294(2)
N2 C21 1.480(2)
N2 C10 1.485(2)
N2 C9 1.478(2)
N4 C14 1.291(2)
N4 C13 1.472(2)
N3 C21 1.476(2)
N3 C11 1.478(3)
N3 C12 1.463(2)
C23 C22 1.410(3)
C23 C24 1.415(3)
C22 C27 1.399(3)
C22 C21 1.504(3)
C3 C2 1.378(3)
C3 C4 1.410(3)
N1 C7 1.288(3)
N1 C8 1.466(2)
C17 C18 1.391(3)
C17 C16 1.437(3)
C17 C36 1.536(3)
C24 C44 1.540(3)
C24 C25 1.397(3)
C2 C1 1.442(3)
C2 C32 1.537(3)
C18 C19 1.403(3)
C1 C6 1.431(2)
C16 C15 1.428(3)
C20 C15 1.411(3)
C20 C19 1.376(3)
C6 C5 1.411(3)
C6 C7 1.439(3)
C15 C14 1.440(3)
C27 C26 1.380(3)
C5 C4 1.369(3)
C26 C25 1.400(3)
C26 C48 1.537(3)
C44 C45 1.528(3)
C44 C46 1.537(3)
C44 C47 1.534(3)
C19 C40 1.537(3)
C39 C36 1.539(3)
C37 C36 1.536(3)
C32 C33 1.537(3)
C32 C34 1.531(3)
C32 C35 1.530(3)
C36 C38 1.538(3)
C4 C28 1.524(3)
C29 C28 1.508(3)
C40 C41 1.529(3)
C40 C43 1.522(3)
C40 C42 1.534(3)
C48 C51 1.476(5)
C48 C49 1.502(4)
C48 C50 1.498(5)
C28 C30 1.492(5)
C28 C31 1.516(6)
O5 C53 1.448(3)
O5 C54 1.436(3)
C52 C53 1.514(3)
C11 C10 1.528(3)
C12 C13 1.514(3)
C9 C8 1.520(3)
C60 C59 1.450(8)
C60 C55 1.357(6)
C58 C59 1.383(8)
C58 C57 1.356(8)
C57 C56 1.349(7)
C55 C56 1.337(6)
C55 C61 1.485(6)
